data_7106597
loop_
_publ_author_name
'Kai Gao'
'Chang-Bin Yu'
'Wei Li'
'Yong-Gui Zhou'
'Xumu Zhang'

_publ_section_title
;
 Synthesis and enantioselective hydrogenation of seven-membered cyclic
 imines: substituted dibenzo[b,f][1,4]oxazepines
;
_journal_name_full Chem.Commun.
_journal_page_first 7845
_journal_paper_doi 10.1039/c1cc12263k
_journal_volume 47
_journal_year 2011
_chemical_absolute_configuration ad
_chemical_formula_sum 'C21 H16 Br N O2'
_chemical_formula_weight 394.26
_chemical_name_systematic
;
?
;
_space_group_IT_number 96
_symmetry_cell_setting tetragonal
_symmetry_space_group_name_Hall 'P 4nw 2abw'
_symmetry_space_group_name_H-M 'P 43 21 2'
_atom_sites_solution_hydrogens geom
_atom_sites_solution_primary direct
_atom_sites_solution_secondary difmap
_audit_creation_method SHELXL-97
_cell_angle_alpha 90.00
_cell_angle_beta 90.00
_cell_angle_gamma 90.00
_cell_formula_units_Z 8
_cell_length_a 8.0493(5)
_cell_length_b 8.0493(5)
_cell_length_c 54.900(5)
_cell_measurement_reflns_used 4277
_cell_measurement_temperature 293(2)
_cell_measurement_theta_max 39.203
_cell_measurement_theta_min 5.115
_cell_volume 3557.0(5)
_computing_cell_refinement 'Bruker SMART'
_computing_data_collection 'Bruker SMART'
_computing_data_reduction 'Bruker SHELXTL'
_computing_molecular_graphics 'Bruker SHELXTL'
_computing_publication_material 'Bruker SHELXTL'
_computing_structure_refinement 'SHELXL-97 (Sheldrick, 1997)'
_computing_structure_solution 'SHELXS-97 (Sheldrick, 1990)'
_diffrn_ambient_temperature 293(2)
_diffrn_measured_fraction_theta_full 1.000
_diffrn_measured_fraction_theta_max 1.000
_diffrn_measurement_device_type 'CCD area detector'
_diffrn_measurement_method 'phi and omega scans'
_diffrn_radiation_monochromator graphite
_diffrn_radiation_source 'fine-focus sealed tube'
_diffrn_radiation_type MoK\a
_diffrn_radiation_wavelength 0.71073
_diffrn_reflns_av_R_equivalents 0.0631
_diffrn_reflns_av_sigmaI/netI 0.0446
_diffrn_reflns_limit_h_max 9
_diffrn_reflns_limit_h_min -9
_diffrn_reflns_limit_k_max 9
_diffrn_reflns_limit_k_min -9
_diffrn_reflns_limit_l_max 41
_diffrn_reflns_limit_l_min -67
_diffrn_reflns_number 19376
_diffrn_reflns_theta_full 25.99
_diffrn_reflns_theta_max 25.99
_diffrn_reflns_theta_min 2.56
_exptl_absorpt_coefficient_mu 2.325
_exptl_absorpt_correction_T_max 1.0000
_exptl_absorpt_correction_T_min 0.4536
_exptl_absorpt_correction_type empirical
_exptl_absorpt_process_details sadabs
_exptl_crystal_colour colorless
_exptl_crystal_density_diffrn 1.472
_exptl_crystal_density_method 'not measured'
_exptl_crystal_description prismatic
_exptl_crystal_F_000 1600
_exptl_crystal_size_max 0.386
_exptl_crystal_size_mid 0.257
_exptl_crystal_size_min 0.122
_refine_diff_density_max 0.420
_refine_diff_density_min -0.390
_refine_diff_density_rms 0.046
_refine_ls_abs_structure_details 'Flack H D (1983), Acta Cryst. A39, 876-881'
_refine_ls_abs_structure_Flack 0.028(14)
_refine_ls_extinction_expression Fc^*^=kFc[1+0.001xFc^2^\l^3^/sin(2\q)]^-1/4^
_refine_ls_extinction_method SHELXL
_refine_ls_goodness_of_fit_ref 1.056
_refine_ls_hydrogen_treatment constr
_refine_ls_matrix_type full
_refine_ls_number_parameters 228
_refine_ls_number_reflns 3481
_refine_ls_number_restraints 0
_refine_ls_restrained_S_all 1.056
_refine_ls_R_factor_all 0.0667
_refine_ls_R_factor_gt 0.0433
_refine_ls_shift/su_max 0.004
_refine_ls_shift/su_mean 0.001
_refine_ls_structure_factor_coef Fsqd
_refine_ls_weighting_details 'calc w=1/[\s^2^(Fo^2^)+(0.0521P)^2^+0.8033P] where P=(Fo^2^+2Fc^2^)/3'
_refine_ls_weighting_scheme calc
_refine_ls_wR_factor_gt 0.1064
_refine_ls_wR_factor_ref 0.1149
_reflns_number_gt 2514
_reflns_number_total 3481
_reflns_threshold_expression >2sigma(I)
_cod_data_source_file c1cc12263k.txt
_cod_data_source_block cd21162
_cod_original_cell_volume 3557.1(4)
_cod_original_sg_symbol_H-M P4(3)2(1)2
_cod_database_code 7106597

loop_
_symmetry_equiv_pos_as_xyz
'x, y, z'
'-x, -y, z+1/2'
'-y+1/2, x+1/2, z+3/4'
'y+1/2, -x+1/2, z+1/4'
'-x+1/2, y+1/2, -z+3/4'
'x+1/2, -y+1/2, -z+1/4'
'y, x, -z'
'-y, -x, -z+1/2'

loop_
_atom_site_label
_atom_site_type_symbol
_atom_site_fract_x
_atom_site_fract_y
_atom_site_fract_z
_atom_site_U_iso_or_equiv
_atom_site_adp_type
_atom_site_occupancy
_atom_site_symmetry_multiplicity
_atom_site_calc_flag
_atom_site_refinement_flags
_atom_site_disorder_assembly
_atom_site_disorder_group
Br1 Br 0.44635(7) 0.27140(7) 0.107738(9) 0.0916(2) Uani 1 1 d . . .
N1 N 0.2417(4) 0.6564(4) 0.18683(5) 0.0550(8) Uani 1 1 d . . .
O1 O 0.3429(3) 0.4147(3) 0.15458(5) 0.0610(7) Uani 1 1 d . . .
O2 O 0.0274(4) 0.7922(4) 0.20445(5) 0.0892(10) Uani 1 1 d . . .
C1 C 0.3277(4) 0.5351(5) 0.13725(7) 0.0556(9) Uani 1 1 d . . .
C2 C 0.3560(5) 0.4851(6) 0.11341(7) 0.0692(12) Uani 1 1 d . . .
C3 C 0.3323(5) 0.5884(8) 0.09396(8) 0.0807(14) Uani 1 1 d . . .
H3 H 0.3504 0.5513 0.0781 0.097 Uiso 1 1 calc R . .
C4 C 0.2814(6) 0.7474(8) 0.09835(8) 0.0869(15) Uani 1 1 d . . .
H4 H 0.2631 0.8193 0.0854 0.104 Uiso 1 1 calc R . .
C5 C 0.2567(5) 0.8027(6) 0.12189(8) 0.0762(13) Uani 1 1 d . . .
H5 H 0.2239 0.9121 0.1244 0.091 Uiso 1 1 calc R . .
C6 C 0.2794(4) 0.6999(5) 0.14204(7) 0.0571(10) Uani 1 1 d . . .
C7 C 0.2467(5) 0.7759(5) 0.16689(7) 0.0601(10) Uani 1 1 d . . .
H7 H 0.1359 0.8259 0.1661 0.072 Uiso 1 1 calc R . .
C8 C 0.3678(6) 0.9184(6) 0.17262(9) 0.0850(14) Uani 1 1 d . . .
H8A H 0.3423 0.9638 0.1883 0.127 Uiso 1 1 calc R . .
H8B H 0.3570 1.0035 0.1605 0.127 Uiso 1 1 calc R . .
H8C H 0.4795 0.8767 0.1726 0.127 Uiso 1 1 calc R . .
C9 C 0.1194(5) 0.6721(6) 0.20398(7) 0.0619(11) Uani 1 1 d . . .
C10 C 0.0964(4) 0.5300(6) 0.22121(7) 0.0591(10) Uani 1 1 d . . .
C11 C 0.0420(5) 0.5651(7) 0.24452(8) 0.0737(12) Uani 1 1 d . . .
H11 H 0.0252 0.6744 0.2494 0.088 Uiso 1 1 calc R . .
C12 C 0.0130(6) 0.4353(9) 0.26051(9) 0.0949(17) Uani 1 1 d . . .
H12 H -0.0246 0.4581 0.2762 0.114 Uiso 1 1 calc R . .
C13 C 0.0385(7) 0.2754(8) 0.25368(11) 0.1020(19) Uani 1 1 d . . .
H13 H 0.0233 0.1900 0.2649 0.122 Uiso 1 1 calc R . .
C14 C 0.0864(6) 0.2396(7) 0.23035(11) 0.0910(15) Uani 1 1 d . . .
H14 H 0.0990 0.1297 0.2255 0.109 Uiso 1 1 calc R . .
C15 C 0.1160(5) 0.3669(6) 0.21407(8) 0.0681(12) Uani 1 1 d . . .
H15 H 0.1493 0.3426 0.1982 0.082 Uiso 1 1 calc R . .
C16 C 0.3887(4) 0.5634(5) 0.19157(7) 0.0518(9) Uani 1 1 d . . .
C17 C 0.4393(4) 0.4467(5) 0.17485(7) 0.0521(9) Uani 1 1 d . . .
C18 C 0.5769(5) 0.3488(5) 0.17861(9) 0.0654(11) Uani 1 1 d . . .
H18 H 0.6086 0.2691 0.1673 0.078 Uiso 1 1 calc R . .
C19 C 0.6664(5) 0.3723(6) 0.19971(10) 0.0783(13) Uani 1 1 d . . .
H19 H 0.7595 0.3070 0.2027 0.094 Uiso 1 1 calc R . .
C20 C 0.6206(5) 0.4900(6) 0.21629(9) 0.0761(14) Uani 1 1 d . . .
H20 H 0.6833 0.5054 0.2303 0.091 Uiso 1 1 calc R . .
C21 C 0.4806(5) 0.5867(5) 0.21222(7) 0.0635(11) Uani 1 1 d . . .
H21 H 0.4494 0.6670 0.2235 0.076 Uiso 1 1 calc R . .

loop_
_atom_site_aniso_label
_atom_site_aniso_U_11
_atom_site_aniso_U_22
_atom_site_aniso_U_33
_atom_site_aniso_U_23
_atom_site_aniso_U_13
_atom_site_aniso_U_12
Br1 0.0837(4) 0.1156(4) 0.0754(3) -0.0330(3) -0.0063(3) 0.0028(3)
N1 0.0472(18) 0.072(2) 0.0457(16) 0.0068(15) 0.0018(15) 0.0131(16)
O1 0.0606(16) 0.0654(17) 0.0569(15) -0.0003(13) -0.0049(13) -0.0042(13)
O2 0.095(2) 0.107(2) 0.0652(18) 0.0140(16) 0.0186(17) 0.054(2)
C1 0.0377(18) 0.075(3) 0.054(2) 0.003(2) -0.0058(16) -0.0053(18)
C2 0.037(2) 0.113(4) 0.057(2) -0.004(2) -0.0094(18) -0.011(2)
C3 0.049(2) 0.138(5) 0.055(3) 0.005(3) -0.005(2) -0.007(3)
C4 0.073(3) 0.136(5) 0.052(3) 0.034(3) 0.002(2) 0.006(3)
C5 0.056(2) 0.103(4) 0.070(3) 0.025(3) 0.008(2) 0.008(3)
C6 0.0400(18) 0.083(3) 0.049(2) 0.015(2) 0.0002(17) 0.0021(18)
C7 0.054(2) 0.071(3) 0.055(2) 0.011(2) 0.0043(19) 0.016(2)
C8 0.096(4) 0.069(3) 0.090(3) 0.004(3) 0.011(3) -0.002(3)
C9 0.058(2) 0.083(3) 0.044(2) -0.001(2) -0.0042(19) 0.010(2)
C10 0.042(2) 0.082(3) 0.053(2) 0.011(2) -0.0018(17) 0.003(2)
C11 0.065(3) 0.106(3) 0.050(2) 0.000(3) 0.005(2) -0.008(3)
C12 0.078(3) 0.153(5) 0.053(3) 0.018(3) -0.005(2) -0.038(4)
C13 0.090(4) 0.125(5) 0.091(4) 0.042(4) -0.022(3) -0.043(4)
C14 0.065(3) 0.093(4) 0.116(5) 0.016(3) -0.008(3) -0.016(3)
C15 0.052(2) 0.084(3) 0.069(3) 0.010(2) -0.001(2) -0.008(2)
C16 0.0404(19) 0.059(2) 0.056(2) 0.005(2) -0.0021(16) 0.0008(17)
C17 0.0391(18) 0.059(2) 0.058(2) 0.0063(19) -0.0025(17) -0.0034(19)
C18 0.049(2) 0.068(2) 0.079(3) 0.009(2) 0.005(2) 0.012(2)
C19 0.046(2) 0.091(3) 0.098(4) 0.023(3) 0.001(3) 0.015(2)
C20 0.050(2) 0.105(4) 0.074(3) 0.026(3) -0.020(2) -0.013(2)
C21 0.053(2) 0.076(3) 0.061(2) -0.001(2) -0.010(2) -0.008(2)

loop_
_atom_type_symbol
_atom_type_description
_atom_type_scat_dispersion_real
_atom_type_scat_dispersion_imag
_atom_type_scat_source
C C 0.0033 0.0016 'International Tables Vol C Tables 4.2.6.8 and 6.1.1.4'
H H 0.0000 0.0000 'International Tables Vol C Tables 4.2.6.8 and 6.1.1.4'
N N 0.0061 0.0033 'International Tables Vol C Tables 4.2.6.8 and 6.1.1.4'
O O 0.0106 0.0060 'International Tables Vol C Tables 4.2.6.8 and 6.1.1.4'
Br Br -0.2901 2.4595 'International Tables Vol C Tables 4.2.6.8 and 6.1.1.4'

loop_
_geom_angle_atom_site_label_1
_geom_angle_atom_site_label_2
_geom_angle_atom_site_label_3
_geom_angle
_geom_angle_site_symmetry_1
_geom_angle_site_symmetry_3
_geom_angle_publ_flag
C9 N1 C16 121.4(3) . . ?
C9 N1 C7 118.4(3) . . ?
C16 N1 C7 117.5(3) . . ?
C1 O1 C17 118.7(3) . . ?
O1 C1 C2 115.9(4) . . ?
O1 C1 C6 124.4(3) . . ?
C2 C1 C6 119.6(4) . . ?
C3 C2 C1 122.5(5) . . ?
C3 C2 Br1 118.5(4) . . ?
C1 C2 Br1 118.8(3) . . ?
C4 C3 C2 118.3(5) . . ?
C4 C3 H3 120.9 . . ?
C2 C3 H3 120.9 . . ?
C3 C4 C5 120.7(5) . . ?
C3 C4 H4 119.7 . . ?
C5 C4 H4 119.7 . . ?
C4 C5 C6 122.2(5) . . ?
C4 C5 H5 118.9 . . ?
C6 C5 H5 118.9 . . ?
C5 C6 C1 116.6(4) . . ?
C5 C6 C7 116.8(4) . . ?
C1 C6 C7 126.6(3) . . ?
N1 C7 C6 114.4(3) . . ?
N1 C7 C8 110.9(3) . . ?
C6 C7 C8 112.0(3) . . ?
N1 C7 H7 106.3 . . ?
C6 C7 H7 106.3 . . ?
C8 C7 H7 106.3 . . ?
C7 C8 H8A 109.5 . . ?
C7 C8 H8B 109.5 . . ?
H8A C8 H8B 109.5 . . ?
C7 C8 H8C 109.5 . . ?
H8A C8 H8C 109.5 . . ?
H8B C8 H8C 109.5 . . ?
O2 C9 N1 121.7(4) . . ?
O2 C9 C10 121.2(4) . . ?
N1 C9 C10 117.0(4) . . ?
C15 C10 C11 119.6(4) . . ?
C15 C10 C9 122.3(4) . . ?
C11 C10 C9 118.0(4) . . ?
C10 C11 C12 119.1(5) . . ?
C10 C11 H11 120.4 . . ?
C12 C11 H11 120.4 . . ?
C13 C12 C11 121.0(5) . . ?
C13 C12 H12 119.5 . . ?
C11 C12 H12 119.5 . . ?
C12 C13 C14 120.1(5) . . ?
C12 C13 H13 120.0 . . ?
C14 C13 H13 120.0 . . ?
C13 C14 C15 119.9(6) . . ?
C13 C14 H14 120.1 . . ?
C15 C14 H14 120.1 . . ?
C10 C15 C14 120.2(5) . . ?
C10 C15 H15 119.9 . . ?
C14 C15 H15 119.9 . . ?
C21 C16 C17 119.2(3) . . ?
C21 C16 N1 121.9(4) . . ?
C17 C16 N1 118.9(3) . . ?
C16 C17 C18 122.0(4) . . ?
C16 C17 O1 119.9(3) . . ?
C18 C17 O1 117.8(4) . . ?
C17 C18 C19 118.0(4) . . ?
C17 C18 H18 121.0 . . ?
C19 C18 H18 121.0 . . ?
C20 C19 C18 121.0(4) . . ?
C20 C19 H19 119.5 . . ?
C18 C19 H19 119.5 . . ?
C19 C20 C21 120.1(4) . . ?
C19 C20 H20 119.9 . . ?
C21 C20 H20 119.9 . . ?
C16 C21 C20 119.7(4) . . ?
C16 C21 H21 120.1 . . ?
C20 C21 H21 120.1 . . ?

loop_
_geom_bond_atom_site_label_1
_geom_bond_atom_site_label_2
_geom_bond_distance
_geom_bond_site_symmetry_2
_geom_bond_publ_flag
Br1 C2 1.893(5) . ?
N1 C9 1.369(5) . ?
N1 C16 1.424(4) . ?
N1 C7 1.458(5) . ?
O1 C1 1.363(5) . ?
O1 C17 1.381(4) . ?
O2 C9 1.217(5) . ?
C1 C2 1.388(5) . ?
C1 C6 1.407(6) . ?
C2 C3 1.367(7) . ?
C3 C4 1.366(7) . ?
C3 H3 0.9300 . ?
C4 C5 1.381(7) . ?
C4 H4 0.9300 . ?
C5 C6 1.393(5) . ?
C5 H5 0.9300 . ?
C6 C7 1.518(5) . ?
C7 C8 1.537(6) . ?
C7 H7 0.9800 . ?
C8 H8A 0.9600 . ?
C8 H8B 0.9600 . ?
C8 H8C 0.9600 . ?
C9 C10 1.496(6) . ?
C10 C15 1.379(6) . ?
C10 C11 1.381(6) . ?
C11 C12 1.385(7) . ?
C11 H11 0.9300 . ?
C12 C13 1.356(8) . ?
C12 H12 0.9300 . ?
C13 C14 1.369(8) . ?
C13 H13 0.9300 . ?
C14 C15 1.380(7) . ?
C14 H14 0.9300 . ?
C15 H15 0.9300 . ?
C16 C21 1.367(5) . ?
C16 C17 1.375(5) . ?
C17 C18 1.375(5) . ?
C18 C19 1.377(6) . ?
C18 H18 0.9300 . ?
C19 C20 1.364(7) . ?
C19 H19 0.9300 . ?
C20 C21 1.388(6) . ?
C20 H20 0.9300 . ?
C21 H21 0.9300 . ?

loop_
_geom_torsion_atom_site_label_1
_geom_torsion_atom_site_label_2
_geom_torsion_atom_site_label_3
_geom_torsion_atom_site_label_4
_geom_torsion
_geom_torsion_site_symmetry_1
_geom_torsion_site_symmetry_2
_geom_torsion_site_symmetry_3
_geom_torsion_site_symmetry_4
_geom_torsion_publ_flag
C17 O1 C1 C2 130.4(4) . . . . ?
C17 O1 C1 C6 -52.4(5) . . . . ?
O1 C1 C2 C3 174.6(4) . . . . ?
C6 C1 C2 C3 -2.7(6) . . . . ?
O1 C1 C2 Br1 -10.2(5) . . . . ?
C6 C1 C2 Br1 172.5(3) . . . . ?
C1 C2 C3 C4 1.1(7) . . . . ?
Br1 C2 C3 C4 -174.2(3) . . . . ?
C2 C3 C4 C5 0.9(7) . . . . ?
C3 C4 C5 C6 -1.1(7) . . . . ?
C4 C5 C6 C1 -0.5(6) . . . . ?
C4 C5 C6 C7 -179.5(4) . . . . ?
O1 C1 C6 C5 -174.7(3) . . . . ?
C2 C1 C6 C5 2.4(5) . . . . ?
O1 C1 C6 C7 4.2(6) . . . . ?
C2 C1 C6 C7 -178.7(4) . . . . ?
C9 N1 C7 C6 -136.8(4) . . . . ?
C16 N1 C7 C6 61.8(5) . . . . ?
C9 N1 C7 C8 95.4(4) . . . . ?
C16 N1 C7 C8 -66.1(4) . . . . ?
C5 C6 C7 N1 169.1(4) . . . . ?
C1 C6 C7 N1 -9.9(6) . . . . ?
C5 C6 C7 C8 -63.7(5) . . . . ?
C1 C6 C7 C8 117.4(4) . . . . ?
C16 N1 C9 O2 152.6(4) . . . . ?
C7 N1 C9 O2 -8.1(6) . . . . ?
C16 N1 C9 C10 -31.2(5) . . . . ?
C7 N1 C9 C10 168.1(3) . . . . ?
O2 C9 C10 C15 140.0(5) . . . . ?
N1 C9 C10 C15 -36.1(5) . . . . ?
O2 C9 C10 C11 -35.2(6) . . . . ?
N1 C9 C10 C11 148.6(4) . . . . ?
C15 C10 C11 C12 1.9(6) . . . . ?
C9 C10 C11 C12 177.3(4) . . . . ?
C10 C11 C12 C13 0.6(7) . . . . ?
C11 C12 C13 C14 -3.0(8) . . . . ?
C12 C13 C14 C15 2.9(8) . . . . ?
C11 C10 C15 C14 -2.0(6) . . . . ?
C9 C10 C15 C14 -177.2(4) . . . . ?
C13 C14 C15 C10 -0.4(7) . . . . ?
C9 N1 C16 C21 -49.5(5) . . . . ?
C7 N1 C16 C21 111.3(4) . . . . ?
C9 N1 C16 C17 130.4(4) . . . . ?
C7 N1 C16 C17 -68.8(4) . . . . ?
C21 C16 C17 C18 2.0(6) . . . . ?
N1 C16 C17 C18 -177.9(3) . . . . ?
C21 C16 C17 O1 176.2(3) . . . . ?
N1 C16 C17 O1 -3.7(5) . . . . ?
C1 O1 C17 C16 67.9(5) . . . . ?
C1 O1 C17 C18 -117.7(4) . . . . ?
C16 C17 C18 C19 -1.0(6) . . . . ?
O1 C17 C18 C19 -175.4(4) . . . . ?
C17 C18 C19 C20 -0.5(6) . . . . ?
C18 C19 C20 C21 0.9(7) . . . . ?
C17 C16 C21 C20 -1.5(6) . . . . ?
N1 C16 C21 C20 178.4(3) . . . . ?
C19 C20 C21 C16 0.1(6) . . . . ?

loop_
_cod_related_entry_id
_cod_related_entry_database
_cod_related_entry_code
1 ChemSpider 30653304
